data_1570660
loop_
_publ_author_name
'Ort&#xed;n-Rubio, Borja'
'Rostoll-Berenguer, Jaume'
'Vila, Carlos'
'Proserpio, Davide M.'
'Guillerm, Vincent'
'Juanhuix, Judith'
'Imaz, Inhar'
'Maspoch, Daniel'

_publ_section_title
;
 Net-clipping as a top-down approach for the prediction of topologies of
 MOFs built from reduced-symmetry linkers.
;
_journal_issue 45
_journal_name_full 'Chemical science'
_journal_page_first 12984
_journal_page_last 12994
_journal_paper_doi 10.1039/d3sc04406h
_journal_volume 14
_journal_year 2023
_chemical_formula_structural icn7
_chemical_formula_sum 'C3 N O'
_space_group_IT_number 199
_space_group_name_Hall 'I 2b 2c 3'
_space_group_name_H-M_alt 'I 21 3'
_symmetry_Int_Tables_number 199
_symmetry_space_group_name_H-M 'I 21 3'
_audit_creation_date 2023-08-20
_audit_creation_method ToposPro
_cell_angle_alpha 90
_cell_angle_beta 90
_cell_angle_gamma 90
_cell_formula_units_Z 8
_cell_length_a 4.60193
_cell_length_b 4.60193
_cell_length_c 4.60193
_cell_volume 97.459
_refine_ls_R_factor_all 0
_cod_data_source_file d3sc04406h1.cif
_cod_data_source_block 7-TOPOS_icn7
_cod_original_cell_volume 97.45858
_cod_database_code 1570660

loop_
_space_group_symop_id
_space_group_symop_operation_xyz
1 x,y,z
2 -x,1/2-y,z
3 x,-y,1/2-z
4 1/2-x,y,-z
5 z,x,y
6 y,z,x
7 -z,1/2-x,y
8 1/2-y,z,-x
9 z,-x,1/2-y
10 -y,1/2-z,x
11 1/2-z,x,-y
12 y,-z,1/2-x
13 1/2+x,1/2+y,1/2+z
14 1/2-x,-y,1/2+z
15 1/2+x,1/2-y,-z
16 -x,1/2+y,1/2-z
17 1/2+z,1/2+x,1/2+y
18 1/2+y,1/2+z,1/2+x
19 1/2-z,-x,1/2+y
20 -y,1/2+z,1/2-x
21 1/2+z,1/2-x,-y
22 1/2-y,-z,1/2+x
23 -z,1/2+x,1/2-y
24 1/2+y,1/2-z,-x

loop_
_atom_site_label
_atom_site_type_symbol
_atom_site_symmetry_multiplicity
_atom_site_fract_x
_atom_site_fract_y
_atom_site_fract_z
_atom_site_occupancy
C1 C 24 0.09671 0.29944 0.39820 1.0000
N1 N 8 0.06517 0.43483 0.56517 1.0000
O1 O 8 0.26467 0.26467 0.26467 1.0000

loop_
_topol_atom.id
_topol_atom.node_id
_topol_atom.atom_label
_topol_atom.element_symbol
1 1 C1 C
2 2 N1 N
3 3 O1 O

loop_
_topol_node.id
_topol_node.label
1 C1
2 N1
3 O1

loop_
_topol_link.node_id_1
_topol_link.node_id_2
_topol_link.distance
_topol_link.symop_id_1
_topol_link.translation_1_x
_topol_link.translation_1_y
_topol_link.translation_1_z
_topol_link.symop_id_2
_topol_link.translation_2_x
_topol_link.translation_2_y
_topol_link.translation_2_z
_topol_link.type
_topol_link.multiplicity
_topol_link.voronoi_solid_angle
1 1 0.9997 1 0 0 0 2 0 0 0 v 12 0.00
1 2 0.9998 1 0 0 0 1 0 0 0 v 24 0.00
1 3 1.0003 1 0 0 0 1 0 0 0 v 24 0.00
